data_9015663
loop_
_publ_author_name
'Zachariasen, W. H.'

_publ_section_title
;
 The crystal structure of potassium acid dihydronium pentaborate
 KH~2~(H~3~O)~2~B~5~O~10~, (potassium pentaborate tetrahydrate)
;
_journal_coden_ASTM ZKKKAJ
_journal_issue 1-6
_journal_name_full
;
 Zeitschrift f\"ur Kristallographie, Kristallgeometrie, Kristallphysik,
 Kristallchemie
;
_journal_page_first 266
_journal_page_last 274
_journal_paper_doi 10.1524/zkri.1938.98.1.266
_journal_volume 98
_journal_year 1938
_chemical_compound_source synthetic
_chemical_formula_sum 'B5 K O12'
_chemical_name_mineral Santite
_chemical_name_systematic 'Potassium pentaborate tetrahydrate'
_space_group_IT_number 41
_space_group_name_Hall 'A 2 -2ab'
_space_group_name_H-M_alt 'A e a 2'
_cell_angle_alpha 90
_cell_angle_beta 90
_cell_angle_gamma 90
_cell_formula_units_Z 4
_cell_length_a 11.08
_cell_length_b 11.14
_cell_length_c 8.97
_cell_volume 1107.178
_database_code_amcsd 0018018
_exptl_crystal_density_diffrn 1.711
_cod_duplicate_entry 1011124
_cod_original_sg_symbol_H-M 'A b a 2'
_cod_original_formula_sum 'K B5 O12'
_cod_database_code 9015663

loop_
_space_group_symop_operation_xyz
x,y,z
x,1/2+y,1/2+z
1/2+x,1/2-y,z
1/2+x,-y,1/2+z
1/2-x,1/2+y,z
1/2-x,+y,1/2+z
-x,-y,z
-x,1/2-y,1/2+z

loop_
_atom_site_label
_atom_site_fract_x
_atom_site_fract_y
_atom_site_fract_z
K1 0.00000 0.00000 0.00000
B1 0.00000 0.00000 0.38890
B2 0.19440 0.09720 0.31940
B3 0.19440 -0.06940 0.50000
O1 0.07640 0.08330 0.29170
O2 0.07640 -0.08330 0.48610
O3 0.22220 -0.13890 0.08330
O4 0.25000 0.02080 0.41670
O5 0.25000 0.18060 0.25000
O6 0.00000 0.16670 0.75000

loop_
_cod_related_entry_id
_cod_related_entry_database
_cod_related_entry_code
1 AMCSD 0018018
2 AMCSD 0010569
